data_9011134
loop_
_publ_author_name
'Garin, J.'
'Parthe, E.'

_publ_section_title
;
 The crystal structure of Cu3PSe4 and other ternary normal tetrahedral
 structure compounds with composition 1_356_4
;
_journal_name_full 'Acta Crystallographica, Section B'
_journal_page_first 3672
_journal_page_last 3674
_journal_paper_doi 10.1107/S0567740872008568
_journal_volume 28
_journal_year 1972
_chemical_compound_source Synthetic
_chemical_formula_structural Cu3PSe4
_chemical_formula_sum 'Cu3 P Se4'
_space_group_IT_number 31
_symmetry_space_group_name_Hall 'P 2ac -2'
_symmetry_space_group_name_H-M 'P m n 21'
_cell_angle_alpha 90
_cell_angle_beta 90
_cell_angle_gamma 90
_cell_length_a 7.697
_cell_length_b 6.661
_cell_length_c 6.381
_cell_formula_units_Z 2
_cell_volume 327.152
_database_code_amcsd 0009469
_exptl_crystal_density_diffrn 5.456
_cod_database_code 9011134
_amcsd_formula_title Cu3PSe4

loop_
_space_group_symop_operation_xyz
x,y,z
1/2+x,-y,1/2+z
-x,y,z
1/2-x,-y,1/2+z

loop_
_atom_site_label
_atom_site_fract_x
_atom_site_fract_y
_atom_site_fract_z
_atom_site_U_iso_or_equiv
Cu1 0.00000 0.16700 0.50000 0.01748
Cu2 0.24900 0.33100 0.00000 0.01672
P 0.00000 0.83400 0.00000 0.03268
Se1 0.00000 0.83200 0.37400 0.01976
Se2 0.00000 0.16700 0.87400 0.01849
Se3 0.24900 0.33200 0.37600 0.01849

loop_
_cod_related_entry_id
_cod_related_entry_database
_cod_related_entry_code
1 AMCSD 0009469
